data_1001719
loop_
_publ_author_name
'Boullay, P'
'Domenges, B'
'Hervieu, M'
'Groult, D'
'Raveau, B'

_publ_section_title
;
Evidence for the first misfit layer oxide Tl0.41 (Sr0.9 O)1.12 Co O2
;
_journal_coden_ASTM CMATEX
_journal_name_full 'Chemistry of Materials (1,1989-'
_journal_page_first 1482
_journal_page_last 1489
_journal_paper_doi 10.1021/cm9601446
_journal_volume 8
_journal_year 1996
_chemical_formula_structural 'Tl0.41 (Sr0.9 O)1.111 Co O2'
_chemical_formula_sum 'Co O3.111 Sr0.9999 Tl0.41'
_chemical_name_systematic
;
Thallium strontium cobalt oxide (0.41/1/1/3.11)
;
_space_group_IT_number 8
_symmetry_cell_setting monoclinic
_symmetry_Int_Tables_number 8
_symmetry_space_group_name_Hall 'C -2y'
_symmetry_space_group_name_H-M 'C 1 m 1'
_cell_angle_alpha 90
_cell_angle_beta 97.76
_cell_angle_gamma 90
_cell_formula_units_Z 18
_cell_length_a 4.95
_cell_length_b 25.18999
_cell_length_c 11.66
_cell_volume 1440.6
_cod_original_formula_sum 'Co O3.111 Sr.9999 Tl.41'
_cod_database_code 1001719

loop_
_symmetry_equiv_pos_as_xyz
x,y,z
x,-y,z
1/2+x,1/2+y,z
1/2+x,1/2-y,z

loop_
_atom_site_label
_atom_site_type_symbol
_atom_site_symmetry_multiplicity
_atom_site_Wyckoff_symbol
_atom_site_fract_x
_atom_site_fract_y
_atom_site_fract_z
_atom_site_occupancy
_atom_site_attached_hydrogens
_atom_site_calc_flag
Sr1 Sr2+ 2 a 0.025 0. 0.89 0.9 0 d
Sr2 Sr2+ 4 b 0.025 0.2 0.89 0.9 0 d
Sr3 Sr2+ 4 b 0.025 0.4 0.89 0.9 0 d
Sr4 Sr2+ 2 a 0.025 0.5 0.11 0.9 0 d
Sr5 Sr2+ 4 b 0.025 0.7 0.11 0.9 0 d
Sr6 Sr2+ 4 b 0.025 0.9 0.11 0.9 0 d
Co1 Co4+ 2 a 0. 0. 0.5 1. 0 d
Co2 Co4+ 4 b 0. 0.111 0.5 1. 0 d
Co3 Co4+ 4 b 0. 0.222 0.5 1. 0 d
Co4 Co4+ 4 b 0. 0.333 0.5 1. 0 d
Co5 Co4+ 4 b 0. 0.444 0.5 1. 0 d
Tl1 Tl1+ 2 a 0.4 0. 0.71 0.615 0 d
Tl2 Tl1+ 4 b 0.4 0.222 0.71 0.615 0 d
Tl3 Tl1+ 2 a 0.45 0.5 0.28 0.615 0 d
Tl4 Tl1+ 4 b 0.45 0.7225 0.28 0.615 0 d
O1 O2- 2 a 0.02 0. 0.11 1. 0 d
O2 O2- 4 b 0.02 0.2 0.11 1. 0 d
O3 O2- 4 b 0.02 0.4 0.11 1. 0 d
O4 O2- 2 a 0.02 0.5 0.89 1. 0 d
O5 O2- 4 b 0.02 0.7 0.89 1. 0 d
O6 O2- 4 b 0.02 0.9 0.89 1. 0 d
O7 O2- 2 a 0.3 0. 0.4 1. 0 d
O8 O2- 4 b 0.3 0.111 0.4 1. 0 d
O9 O2- 4 b 0.3 0.222 0.4 1. 0 d
O10 O2- 4 b 0.3 0.333 0.4 1. 0 d
O11 O2- 4 b 0.3 0.444 0.4 1. 0 d
O12 O2- 4 b 0.2 0.0555 0.6 1. 0 d
O13 O2- 4 b 0.2 0.1665 0.6 1. 0 d
O14 O2- 4 b 0.2 0.2775 0.6 1. 0 d
O15 O2- 4 b 0.2 0.3885 0.6 1. 0 d
O16 O2- 2 a 0.2 0.5 0.6 1. 0 d

loop_
_atom_type_symbol
_atom_type_oxidation_number
Sr2+ 2.000
Co4+ 3.820
Tl1+ 1.000
O2- -2.000
